data_7135704
loop_
_publ_author_name
'Sawano, Takahiro'
'Murata, Kayo'
'Suzaki, Tomoaki'
'Urasawa, Kazuki'
'Kobayashi, Manami'
'Aso, Ryota'
'Ozasa, Kazuki'
'Ishikawa, Eri'
'Takeuchi, Ryo'

_publ_section_title
;
 Synthesis of planar chiral biferrocenes by iridium-catalyzed [2+2+2]
 cycloaddition of biferrocene-linked diynes with nitriles: asymmetric
 desymmetrization and kinetic resolution.
;
_journal_issue 33
_journal_name_full 'Chemical communications (Cambridge, England)'
_journal_page_first 8451
_journal_page_last 8455
_journal_paper_doi 10.1039/d6cc00435k
_journal_volume 62
_journal_year 2026
_chemical_formula_moiety '2(C24 H18 Fe2)'
_chemical_formula_sum 'C48 H36 Fe4'
_chemical_formula_weight 836.17
_space_group_crystal_system triclinic
_space_group_IT_number 2
_space_group_name_Hall '-P 1'
_space_group_name_H-M_alt 'P -1'
_atom_sites_solution_hydrogens mixed
_atom_sites_solution_primary dual
_audit_creation_date 2026-03-08
_audit_creation_method
;
Olex2 1.5-ac7-018
(compiled 2025.08.06 svn.rb7424aed for Rigaku Oxford Diffraction, GUI svn.r7314)
;
_audit_update_record
;
2026-03-23 deposited with the CCDC.	2026-04-02 downloaded from the CCDC.
;
_cell_angle_alpha 68.526(3)
_cell_angle_beta 80.000(2)
_cell_angle_gamma 79.600(3)
_cell_formula_units_Z 1
_cell_length_a 9.4082(3)
_cell_length_b 9.7583(3)
_cell_length_c 10.7276(3)
_cell_measurement_reflns_used 5973
_cell_measurement_temperature 100.00(10)
_cell_measurement_theta_max 76.8640
_cell_measurement_theta_min 4.7840
_cell_volume 895.21(5)
_computing_cell_refinement 'CrysAlisPro 1.171.44.128a (Rigaku OD, 2025)'
_computing_data_collection 'CrysAlisPro system (CCD 44.128a 64-bit (release 04-11-2025))'
_computing_data_reduction 'CrysAlisPro 1.171.44.128a (Rigaku OD, 2025)'
_computing_molecular_graphics 'Olex2 1.5-ac7-018 (Dolomanov et al., 2009)'
_computing_publication_material 'Olex2 1.5-ac7-018 (Dolomanov et al., 2009)'
_computing_structure_refinement 'SHELXL 2018/3 (Sheldrick, 2015)'
_computing_structure_solution 'SHELXT 2018/2 (Sheldrick, 2018)'
_diffrn_ambient_environment N~2~
_diffrn_ambient_temperature 100.00(10)
_diffrn_detector 'Hybrid Pixel Array Detector'
_diffrn_detector_area_resol_mean 10.0000
_diffrn_detector_type HyPix
_diffrn_measured_fraction_theta_full 0.999
_diffrn_measured_fraction_theta_max 0.924
_diffrn_measurement_details
;
List of Runs (angles in degrees, time in seconds):

  # Type    Start    End  Width  t~exp~   \w     \q     \k     \f   Frames
#--------------------------------------------------------------------------
  1  \w    104.00 178.00   0.50    0.46    --  113.25  24.00  84.00  148
  2  \w    135.00 160.00   0.50    0.46    --  113.25  38.00 -30.00   50
  3  \w     51.00 109.00   0.50    0.11    --   48.61  24.00  84.00  116
  4  \w     46.00  74.00   0.50    0.11    --   48.61-125.00 120.00   56
  5  \w     79.00 104.00   0.50    0.46    --  113.25-125.00 -30.00   50
  6  \w     43.00  75.00   0.50    0.46    --  113.25-125.00 -30.00   64
  7  \w     42.00 106.00   0.50    0.46    --  113.25 -99.00-180.00  128
  8  \w     49.00 106.00   0.50    0.46    --  113.25 -99.00-120.00  114
  9  \w     54.00  80.00   0.50    0.46    --  113.25 -99.00 -90.00   52
 10  \w     42.00 106.00   0.50    0.46    --  113.25 -99.00 -30.00  128
 11  \w     79.00 105.00   0.50    0.46    --  113.25 -99.00   0.00   52
 12  \w     42.00 105.00   0.50    0.46    --  113.25 -99.00  30.00  126
 13  \w     67.00 106.00   0.50    0.46    --  113.25 -99.00  90.00   78
 14  \w     64.00  99.00   0.50    0.46    --  113.25 -99.00 150.00   70
 15  \w    -14.00  11.00   0.50    0.11    --   48.61 -19.00 120.00   50
 16  \w    -20.00   5.00   0.50    0.11    --   48.61 -24.00 -79.00   50
 17  \w      5.00  71.00   0.50    0.11    --   48.61 -77.00-120.00  132
 18  \w    -48.00 -22.00   0.50    0.46    --  -91.75  57.00-150.00   52
 19  \w    -64.00 -19.00   0.50    0.46    --  -91.75  57.00 120.00   90
 20  \w    -65.00 -28.00   0.50    0.46    --  -91.75  57.00  90.00   74
 21  \w    -61.00 -24.00   0.50    0.46    --  -91.75  57.00  60.00   74
 22  \w    -22.00  15.00   0.50    0.11    --  -48.61  24.00  84.00   74
 23  \w    -66.00 -23.00   0.50    0.46    --  -91.75  57.00 150.00   86
 24  \w    -65.00 -32.00   0.50    0.46    --  -91.75 125.00  90.00   66
 25  \w    -70.00 -26.00   0.50    0.11    --  -48.61 -77.00-150.00   88
 26  \w   -113.00 -87.00   0.50    0.11    --  -48.61 -77.00-150.00   52
 27  \w   -123.00 -36.00   0.50    0.11    --  -48.61 -24.00 -79.00  174
 28  \w    -85.00 -19.00   0.50    0.46    --  -91.75 125.00 150.00  132
 29  \w   -150.00 -84.00   0.50    0.46    --  -91.75 -24.00 -79.00  132
 30  \w   -158.00 -79.00   0.50    0.46    --  -91.75 -38.00 -30.00  158
 31  \w   -165.00-100.00   0.50    0.46    --  -91.75 -38.00-120.00  130
 32  \w   -162.00-135.00   0.50    0.46    --  -91.75 -38.00-150.00   54
 33  \w   -128.00 -78.00   0.50    0.46    --  -91.75 -38.00-150.00  100
 34  \w   -128.00 -95.00   0.50    0.46    --  -91.75 -99.00-150.00   66
 35  \w   -156.00-131.00   0.50    0.46    --  -91.75 -99.00-150.00   50
;
_diffrn_measurement_device 'four-circle diffractometer'
_diffrn_measurement_device_type 'XtaLAB Synergy, Dualflex, HyPix'
_diffrn_measurement_method '\w scans'
_diffrn_orient_matrix_type 'CrysAlisPro convention (1999,Acta A55,543-557)'
_diffrn_orient_matrix_UB_11 0.1472573000
_diffrn_orient_matrix_UB_12 0.0615585000
_diffrn_orient_matrix_UB_13 -0.0492885000
_diffrn_orient_matrix_UB_21 -0.0751834000
_diffrn_orient_matrix_UB_22 0.1544542000
_diffrn_orient_matrix_UB_23 -0.0015269000
_diffrn_orient_matrix_UB_31 0.0276983000
_diffrn_orient_matrix_UB_32 -0.0401404000
_diffrn_orient_matrix_UB_33 0.1473641000
_diffrn_radiation_monochromator mirror
_diffrn_radiation_probe x-ray
_diffrn_radiation_type 'Cu K\a'
_diffrn_radiation_wavelength 1.54184
_diffrn_reflns_av_R_equivalents 0.0258
_diffrn_reflns_av_unetI/netI 0.0285
_diffrn_reflns_Laue_measured_fraction_full 0.999
_diffrn_reflns_Laue_measured_fraction_max 0.924
_diffrn_reflns_limit_h_max 11
_diffrn_reflns_limit_h_min -11
_diffrn_reflns_limit_k_max 11
_diffrn_reflns_limit_k_min -12
_diffrn_reflns_limit_l_max 13
_diffrn_reflns_limit_l_min -9
_diffrn_reflns_number 10034
_diffrn_reflns_point_group_measured_fraction_full 0.999
_diffrn_reflns_point_group_measured_fraction_max 0.924
_diffrn_reflns_theta_full 67.684
_diffrn_reflns_theta_max 78.813
_diffrn_reflns_theta_min 4.460
_diffrn_source 'micro-focus sealed X-ray tube'
_diffrn_source_type 'PhotonJet (Cu) X-ray Source'
_exptl_absorpt_coefficient_mu 12.996
_exptl_absorpt_correction_T_max 0.768
_exptl_absorpt_correction_T_min 0.284
_exptl_absorpt_correction_type gaussian
_exptl_absorpt_process_details
;
CrysAlisPro 1.171.44.128a (Rigaku Oxford Diffraction, 2025)
Numerical absorption correction based on gaussian integration over
a multifaceted crystal model
Empirical absorption correction using spherical harmonics,
implemented in SCALE3 ABSPACK scaling algorithm.
;
_exptl_crystal_colour 'clear light orange'
_exptl_crystal_colour_lustre clear
_exptl_crystal_colour_modifier light
_exptl_crystal_colour_primary orange
_exptl_crystal_density_diffrn 1.551
_exptl_crystal_description block
_exptl_crystal_F_000 428
_exptl_crystal_preparation Recrystalization
_exptl_crystal_size_max 0.17
_exptl_crystal_size_mid 0.09
_exptl_crystal_size_min 0.07
_refine_diff_density_max 0.621
_refine_diff_density_min -0.358
_refine_diff_density_rms 0.059
_refine_ls_extinction_method none
_refine_ls_goodness_of_fit_ref 1.081
_refine_ls_hydrogen_treatment mixed
_refine_ls_matrix_type full
_refine_ls_number_parameters 239
_refine_ls_number_reflns 3576
_refine_ls_number_restraints 0
_refine_ls_restrained_S_all 1.081
_refine_ls_R_factor_all 0.0319
_refine_ls_R_factor_gt 0.0296
_refine_ls_shift/su_max 0.001
_refine_ls_shift/su_mean 0.000
_refine_ls_structure_factor_coef Fsqd
_refine_ls_weighting_details 'w=1/[\s^2^(Fo^2^)+(0.0320P)^2^+0.7367P] where P=(Fo^2^+2Fc^2^)/3'
_refine_ls_weighting_scheme calc
_refine_ls_wR_factor_gt 0.0749
_refine_ls_wR_factor_ref 0.0759
_reflns_Friedel_coverage 0.000
_reflns_number_gt 3338
_reflns_number_total 3576
_reflns_threshold_expression 'I > 2\s(I)'
_cod_data_source_file d6cc00435k2.cif
_cod_data_source_block exp_133_autored
_cod_depositor_comments 'Adding full bibliography for 7135696--7135704.cif.'
_cod_database_code 7135704
_shelx_shelxl_version_number 2018/3
_chemical_oxdiff_formula C24H18Fe2
_chemical_oxdiff_usercomment Fc-meso-H-Diyne
_shelx_space_group_comment
;
The symmetry employed for this shelxl refinement is uniquely defined
by the following loop, which should always be used as a source of
symmetry information in preference to the above space-group names.
They are only intended as comments.
;
_shelx_estimated_absorpt_t_max 0.463
_shelx_estimated_absorpt_t_min 0.216
_diffrn_oxdiff_digest_od_ed
;

;
_diffrn_oxdiff_measurement_exp_name exp_133.par
_olex2_refinement_description
;
1. Fixed Uiso
 At 1.2 times of:
  All C(H) groups
2.a Aromatic/amide H refined with riding coordinates:
 C003(H003), C007(H007), C008(H008), C009(H009), C00A(H00A), C00C(H00C),
 C00D(H00D), C00E(H00E), C00F(H00F), C00G(H00G), C00H(H00H), C00I(H00I),
 C00J(H00J), C00K(H00K), C00M(H00M), C00N(H00N)
2.b :
 C00Q(H00Q)
;
_olex2_submission_special_instructions 'No special instructions were received'
_oxdiff_exptl_absorpt_empirical_details
;
Empirical correction (ABSPACK) includes:
- Absorption correction using spherical harmonics
- Frame scaling
;
_oxdiff_exptl_absorpt_empirical_full_max 1.235
_oxdiff_exptl_absorpt_empirical_full_min 0.834

loop_
_space_group_symop_operation_xyz
'x, y, z'
'-x, -y, -z'

loop_
_atom_site_label
_atom_site_type_symbol
_atom_site_fract_x
_atom_site_fract_y
_atom_site_fract_z
_atom_site_U_iso_or_equiv
_atom_site_adp_type
_atom_site_occupancy
_atom_site_site_symmetry_order
_atom_site_calc_flag
_atom_site_refinement_flags_posn
_atom_site_refinement_flags_adp
_atom_site_refinement_flags_occupancy
_atom_site_disorder_assembly
_atom_site_disorder_group
Fe01 Fe 0.80853(3) 0.22831(3) 0.95867(3) 0.01802(10) Uani 1 1 d . . . . .
Fe02 Fe 0.37472(3) 0.27354(3) 0.54272(3) 0.01789(10) Uani 1 1 d . . . . .
C003 C 0.3276(2) 0.1133(2) 0.4793(2) 0.0234(4) Uani 1 1 d . . . . .
H003 H 0.364120 0.010724 0.509917 0.028 Uiso 1 1 calc R U . . .
C004 C 0.4874(2) 0.4293(2) 0.5536(2) 0.0220(4) Uani 1 1 d . . . . .
C005 C 0.9866(2) 0.0745(2) 0.9503(2) 0.0218(4) Uani 1 1 d . . . . .
C006 C 0.5795(2) 0.2881(2) 0.5752(2) 0.0222(4) Uani 1 1 d . . . . .
C007 C 0.3032(2) 0.3640(2) 0.3572(2) 0.0244(4) Uani 1 1 d . . . . .
H007 H 0.320685 0.458023 0.292009 0.029 Uiso 1 1 calc R U . . .
C008 C 0.6619(2) 0.3857(3) 1.0131(2) 0.0269(5) Uani 1 1 d . . . . .
H008 H 0.666858 0.489444 0.981171 0.032 Uiso 1 1 calc R U . . .
C009 C 0.3932(2) 0.2263(3) 0.3698(2) 0.0235(4) Uani 1 1 d . . . . .
H009 H 0.481434 0.212510 0.314802 0.028 Uiso 1 1 calc R U . . .
C00A C 0.5118(3) 0.1785(3) 0.6896(2) 0.0253(5) Uani 1 1 d . . . . .
H00A H 0.547987 0.076224 0.725500 0.030 Uiso 1 1 calc R U . . .
C00B C 1.0285(2) 0.2104(3) 0.9513(2) 0.0251(5) Uani 1 1 d . . . . .
C00C C 0.1825(2) 0.3355(3) 0.4595(2) 0.0259(5) Uani 1 1 d . . . . .
H00C H 0.105379 0.407208 0.474705 0.031 Uiso 1 1 calc R U . . .
C00D C 0.1979(2) 0.1804(2) 0.5351(2) 0.0239(4) Uani 1 1 d . . . . .
H00D H 0.132866 0.130654 0.609711 0.029 Uiso 1 1 calc R U . . .
C00E C 0.3660(3) 0.4028(3) 0.6571(2) 0.0260(5) Uani 1 1 d . . . . .
H00E H 0.287908 0.475325 0.668887 0.031 Uiso 1 1 calc R U . . .
C00F C 0.9787(2) 0.3309(3) 0.8358(2) 0.0274(5) Uani 1 1 d . . . . .
H00F H 0.991211 0.432253 0.811671 0.033 Uiso 1 1 calc R U . . .
C00G C 0.6915(3) 0.1368(3) 1.1403(2) 0.0297(5) Uani 1 1 d . . . . .
H00G H 0.719745 0.045101 1.207830 0.036 Uiso 1 1 calc R U . . .
C00H C 0.5918(2) 0.3107(3) 0.9555(2) 0.0274(5) Uani 1 1 d . . . . .
H00H H 0.541640 0.355372 0.877881 0.033 Uiso 1 1 calc R U . . .
C00I C 0.9078(3) 0.2718(3) 0.7647(2) 0.0271(5) Uani 1 1 d . . . . .
H00I H 0.864547 0.326905 0.684308 0.032 Uiso 1 1 calc R U . . .
C00J C 0.3820(3) 0.2496(3) 0.7393(2) 0.0280(5) Uani 1 1 d . . . . .
H00J H 0.316366 0.203119 0.814889 0.034 Uiso 1 1 calc R U . . .
C00K C 0.7239(3) 0.2781(3) 1.1275(2) 0.0292(5) Uani 1 1 d . . . . .
H00K H 0.777527 0.297661 1.185091 0.035 Uiso 1 1 calc R U . . .
C00L C 0.7173(3) 0.2568(3) 0.5022(2) 0.0266(5) Uani 1 1 d . . . . .
C00M C 0.6093(3) 0.1568(3) 1.0340(2) 0.0290(5) Uani 1 1 d . . . . .
H00M H 0.572659 0.080773 1.018235 0.035 Uiso 1 1 calc R U . . .
C00N C 0.9120(3) 0.1158(3) 0.8336(2) 0.0266(5) Uani 1 1 d . . . . .
H00N H 0.871950 0.049826 0.806540 0.032 Uiso 1 1 calc R U . . .
C00O C 0.8356(3) 0.2248(3) 0.4498(3) 0.0334(5) Uani 1 1 d . . . . .
C00P C 1.1032(3) 0.2266(3) 1.0503(3) 0.0345(5) Uani 1 1 d . . . . .
C00Q C 1.1679(4) 0.2430(3) 1.1288(3) 0.0502(8) Uani 1 1 d . . . . .
H00Q H 1.219555 0.256091 1.191406 0.060 Uiso 1 1 calc R U . . .
H00O H 0.934(4) 0.204(4) 0.403(3) 0.053(9) Uiso 1 1 d . . . . .

loop_
_atom_site_aniso_label
_atom_site_aniso_U_11
_atom_site_aniso_U_22
_atom_site_aniso_U_33
_atom_site_aniso_U_23
_atom_site_aniso_U_13
_atom_site_aniso_U_12
Fe01 0.01892(17) 0.01585(16) 0.01642(16) -0.00420(12) -0.00185(12) 0.00180(12)
Fe02 0.02062(18) 0.01451(16) 0.01752(16) -0.00456(12) 0.00099(12) -0.00490(12)
C003 0.0248(11) 0.0176(10) 0.0308(11) -0.0105(9) -0.0059(9) -0.0028(8)
C004 0.0301(11) 0.0191(11) 0.0186(10) -0.0073(9) 0.0007(8) -0.0096(9)
C005 0.0207(10) 0.0219(11) 0.0201(10) -0.0082(9) -0.0018(8) 0.0053(8)
C006 0.0271(11) 0.0211(10) 0.0203(10) -0.0066(8) -0.0035(8) -0.0085(9)
C007 0.0285(12) 0.0229(11) 0.0196(10) -0.0028(8) -0.0041(8) -0.0061(9)
C008 0.0230(11) 0.0207(11) 0.0336(12) -0.0119(9) 0.0040(9) 0.0040(8)
C009 0.0218(10) 0.0292(12) 0.0228(10) -0.0129(9) -0.0017(8) -0.0038(9)
C00A 0.0342(12) 0.0221(11) 0.0193(10) -0.0024(8) -0.0066(9) -0.0098(9)
C00B 0.0211(11) 0.0234(11) 0.0264(11) -0.0048(9) -0.0013(8) -0.0015(9)
C00C 0.0212(11) 0.0227(11) 0.0305(11) -0.0075(9) -0.0023(9) 0.0011(8)
C00D 0.0197(10) 0.0229(11) 0.0276(11) -0.0062(9) -0.0005(8) -0.0071(8)
C00E 0.0358(13) 0.0240(11) 0.0206(10) -0.0113(9) 0.0064(9) -0.0115(9)
C00F 0.0240(11) 0.0212(11) 0.0290(11) -0.0035(9) 0.0029(9) 0.0001(9)
C00G 0.0293(12) 0.0278(12) 0.0209(10) -0.0007(9) 0.0044(9) 0.0005(9)
C00H 0.0197(11) 0.0273(12) 0.0283(11) -0.0045(9) -0.0037(8) 0.0039(9)
C00I 0.0296(12) 0.0257(11) 0.0162(9) -0.0024(8) 0.0007(8) 0.0068(9)
C00J 0.0402(13) 0.0276(12) 0.0164(10) -0.0054(9) 0.0023(9) -0.0147(10)
C00K 0.0289(12) 0.0376(13) 0.0224(11) -0.0159(10) 0.0023(9) -0.0009(10)
C00L 0.0294(12) 0.0253(11) 0.0264(11) -0.0064(9) -0.0065(9) -0.0089(9)
C00M 0.0248(12) 0.0249(12) 0.0349(12) -0.0074(10) -0.0007(9) -0.0061(9)
C00N 0.0309(12) 0.0262(12) 0.0200(10) -0.0094(9) -0.0045(9) 0.0074(9)
C00O 0.0286(13) 0.0378(14) 0.0331(13) -0.0106(11) -0.0030(10) -0.0065(10)
C00P 0.0295(13) 0.0299(13) 0.0414(14) -0.0072(11) -0.0087(11) -0.0040(10)
C00Q 0.0538(19) 0.0407(16) 0.0591(19) -0.0094(14) -0.0264(15) -0.0109(14)

loop_
_atom_type_symbol
_atom_type_description
_atom_type_scat_dispersion_real
_atom_type_scat_dispersion_imag
_atom_type_scat_source
C C 0.0181 0.0091 'International Tables Vol C Tables 4.2.6.8 and 6.1.1.4'
H H 0.0000 0.0000 'International Tables Vol C Tables 4.2.6.8 and 6.1.1.4'
Fe Fe -1.1336 3.1974 'International Tables Vol C Tables 4.2.6.8 and 6.1.1.4'

loop_
_exptl_crystal_face_index_h
_exptl_crystal_face_index_k
_exptl_crystal_face_index_l
_exptl_crystal_face_perp_dist
4 3 6 0.0358
3 2 -4 0.0838
-4 -2 -6 0.0583
-4 -2 4 0.0486
1 6 0 0.0597
-1 -6 0 0.0559
0 5 5 0.0285
-2 2 -5 0.0590
-4 3 1 0.0500
4 -4 -2 0.0589
0 -5 -5 0.0411
2 -2 5 0.0358
3 -4 -5 0.0519
-4 -1 -5 0.0569
5 0 5 0.0316
-4 -1 -6 0.0523
-2 -4 2 0.0467

loop_
_geom_angle_atom_site_label_1
_geom_angle_atom_site_label_2
_geom_angle_atom_site_label_3
_geom_angle
_geom_angle_site_symmetry_1
_geom_angle_site_symmetry_3
_geom_angle_publ_flag
C005 Fe01 C008 162.29(9) . . ?
C005 Fe01 C00H 154.78(10) . . ?
C008 Fe01 C00H 40.27(10) . . ?
C00B Fe01 C005 41.70(9) . . ?
C00B Fe01 C008 125.14(10) . . ?
C00B Fe01 C00F 41.34(9) . . ?
C00B Fe01 C00H 163.04(10) . . ?
C00B Fe01 C00I 68.75(9) . . ?
C00B Fe01 C00K 105.90(10) . . ?
C00B Fe01 C00M 153.83(9) . . ?
C00B Fe01 C00N 69.01(9) . . ?
C00F Fe01 C005 69.78(9) . . ?
C00F Fe01 C008 107.96(9) . . ?
C00F Fe01 C00H 126.42(9) . . ?
C00F Fe01 C00I 40.37(10) . . ?
C00F Fe01 C00M 163.81(10) . . ?
C00F Fe01 C00N 68.60(10) . . ?
C00G Fe01 C005 105.40(9) . . ?
C00G Fe01 C008 68.55(9) . . ?
C00G Fe01 C00B 118.21(10) . . ?
C00G Fe01 C00F 154.06(10) . . ?
C00G Fe01 C00H 68.52(9) . . ?
C00G Fe01 C00I 163.44(10) . . ?
C00G Fe01 C00K 40.75(10) . . ?
C00G Fe01 C00M 40.82(10) . . ?
C00G Fe01 C00N 125.22(10) . . ?
C00I Fe01 C005 69.09(8) . . ?
C00I Fe01 C008 121.27(9) . . ?
C00I Fe01 C00H 109.42(9) . . ?
C00K Fe01 C005 123.98(9) . . ?
C00K Fe01 C008 40.79(10) . . ?
C00K Fe01 C00F 119.68(10) . . ?
C00K Fe01 C00H 68.28(10) . . ?
C00K Fe01 C00I 155.17(10) . . ?
C00K Fe01 C00M 68.43(10) . . ?
C00K Fe01 C00N 162.07(10) . . ?
C00M Fe01 C005 118.86(9) . . ?
C00M Fe01 C008 68.18(10) . . ?
C00M Fe01 C00H 40.63(9) . . ?
C00M Fe01 C00I 126.99(10) . . ?
C00M Fe01 C00N 108.11(10) . . ?
C00N Fe01 C005 40.95(8) . . ?
C00N Fe01 C008 155.93(9) . . ?
C00N Fe01 C00H 121.37(10) . . ?
C00N Fe01 C00I 40.68(9) . . ?
C003 Fe02 C00D 40.38(9) . . ?
C004 Fe02 C003 158.51(9) . . ?
C004 Fe02 C006 41.43(9) . . ?
C004 Fe02 C00A 69.53(9) . . ?
C004 Fe02 C00D 158.01(9) . . ?
C006 Fe02 C003 123.88(9) . . ?
C006 Fe02 C00D 159.63(9) . . ?
C007 Fe02 C003 68.42(9) . . ?
C007 Fe02 C004 104.82(9) . . ?
C007 Fe02 C006 122.83(9) . . ?
C007 Fe02 C009 40.94(9) . . ?
C007 Fe02 C00A 160.73(9) . . ?
C007 Fe02 C00C 40.78(9) . . ?
C007 Fe02 C00D 68.44(9) . . ?
C007 Fe02 C00E 119.96(9) . . ?
C007 Fe02 C00J 156.55(10) . . ?
C009 Fe02 C003 40.59(9) . . ?
C009 Fe02 C004 121.12(9) . . ?
C009 Fe02 C006 108.01(9) . . ?
C009 Fe02 C00A 125.15(9) . . ?
C009 Fe02 C00C 68.60(9) . . ?
C009 Fe02 C00D 68.33(9) . . ?
C009 Fe02 C00J 161.37(10) . . ?
C00A Fe02 C003 109.77(9) . . ?
C00A Fe02 C006 41.03(8) . . ?
C00A Fe02 C00D 123.50(9) . . ?
C00C Fe02 C003 68.18(9) . . ?
C00C Fe02 C004 120.84(9) . . ?
C00C Fe02 C006 158.61(9) . . ?
C00C Fe02 C00A 157.93(9) . . ?
C00C Fe02 C00D 40.57(9) . . ?
C00E Fe02 C003 160.09(9) . . ?
C00E Fe02 C004 41.07(8) . . ?
C00E Fe02 C006 68.80(9) . . ?
C00E Fe02 C009 156.66(9) . . ?
C00E Fe02 C00A 68.57(10) . . ?
C00E Fe02 C00C 105.52(10) . . ?
C00E Fe02 C00D 122.74(9) . . ?
C00E Fe02 C00J 40.86(9) . . ?
C00J Fe02 C003 125.04(9) . . ?
C00J Fe02 C004 69.19(8) . . ?
C00J Fe02 C006 68.47(9) . . ?
C00J Fe02 C00A 40.30(10) . . ?
C00J Fe02 C00C 121.52(10) . . ?
C00J Fe02 C00D 108.22(9) . . ?
C009 C003 Fe02 69.08(12) . . ?
C00D C003 Fe02 69.91(12) . . ?
C00D C003 C009 108.22(19) . . ?
C004 C004 Fe02 125.8(2) 2_666 . ?
C006 C004 Fe02 69.45(12) . . ?
C006 C004 C004 126.7(3) . 2_666 ?
C00E C004 Fe02 69.10(12) . . ?
C00E C004 C004 126.7(3) . 2_666 ?
C00E C004 C006 106.54(18) . . ?
C005 C005 Fe01 126.1(2) 2_757 . ?
C00B C005 Fe01 68.57(12) . . ?
C00B C005 C005 126.8(2) . 2_757 ?
C00N C005 Fe01 69.42(12) . . ?
C00N C005 C005 126.8(3) . 2_757 ?
C00N C005 C00B 106.42(19) . . ?
C004 C006 Fe02 69.13(12) . . ?
C00A C006 Fe02 69.38(12) . . ?
C00A C006 C004 108.01(19) . . ?
C00L C006 Fe02 128.63(16) . . ?
C00L C006 C004 128.4(2) . . ?
C00L C006 C00A 123.5(2) . . ?
C009 C007 Fe02 69.62(12) . . ?
C00C C007 Fe02 70.01(13) . . ?
C00C C007 C009 107.90(19) . . ?
C00H C008 Fe01 69.91(13) . . ?
C00H C008 C00K 108.0(2) . . ?
C00K C008 Fe01 69.05(12) . . ?
C003 C009 Fe02 70.34(12) . . ?
C003 C009 C007 107.92(19) . . ?
C007 C009 Fe02 69.43(12) . . ?
C006 C00A Fe02 69.60(12) . . ?
C00J C00A Fe02 69.68(13) . . ?
C00J C00A C006 108.1(2) . . ?
C005 C00B Fe01 69.73(12) . . ?
C00F C00B Fe01 69.70(13) . . ?
C00F C00B C005 108.1(2) . . ?
C00P C00B Fe01 125.03(17) . . ?
C00P C00B C005 127.3(2) . . ?
C00P C00B C00F 124.6(2) . . ?
C007 C00C Fe02 69.21(12) . . ?
C007 C00C C00D 108.01(19) . . ?
C00D C00C Fe02 70.13(13) . . ?
C003 C00D Fe02 69.71(12) . . ?
C003 C00D C00C 107.95(19) . . ?
C00C C00D Fe02 69.29(13) . . ?
C004 C00E Fe02 69.83(12) . . ?
C00J C00E Fe02 69.82(12) . . ?
C00J C00E C004 108.8(2) . . ?
C00B C00F Fe01 68.97(13) . . ?
C00I C00F Fe01 70.01(13) . . ?
C00I C00F C00B 107.9(2) . . ?
C00K C00G Fe01 69.74(13) . . ?
C00K C00G C00M 107.9(2) . . ?
C00M C00G Fe01 70.00(13) . . ?
C008 C00H Fe01 69.82(13) . . ?
C008 C00H C00M 108.1(2) . . ?
C00M C00H Fe01 69.38(13) . . ?
C00F C00I Fe01 69.61(13) . . ?
C00F C00I C00N 108.73(19) . . ?
C00N C00I Fe01 69.58(12) . . ?
C00A C00J Fe02 70.03(12) . . ?
C00A C00J C00E 108.60(19) . . ?
C00E C00J Fe02 69.32(12) . . ?
C008 C00K Fe01 70.16(12) . . ?
C00G C00K Fe01 69.51(13) . . ?
C00G C00K C008 108.1(2) . . ?
C00O C00L C006 175.4(3) . . ?
C00G C00M Fe01 69.18(13) . . ?
C00G C00M C00H 107.9(2) . . ?
C00H C00M Fe01 69.99(13) . . ?
C005 C00N Fe01 69.63(12) . . ?
C00I C00N Fe01 69.74(12) . . ?
C00I C00N C005 108.9(2) . . ?
C00Q C00P C00B 177.8(3) . . ?

loop_
_geom_bond_atom_site_label_1
_geom_bond_atom_site_label_2
_geom_bond_distance
_geom_bond_site_symmetry_2
_geom_bond_publ_flag
Fe01 C005 2.051(2) . ?
Fe01 C008 2.053(2) . ?
Fe01 C00B 2.035(2) . ?
Fe01 C00F 2.045(2) . ?
Fe01 C00G 2.035(2) . ?
Fe01 C00H 2.054(2) . ?
Fe01 C00I 2.050(2) . ?
Fe01 C00K 2.038(2) . ?
Fe01 C00M 2.046(2) . ?
Fe01 C00N 2.048(2) . ?
Fe02 C003 2.058(2) . ?
Fe02 C004 2.050(2) . ?
Fe02 C006 2.055(2) . ?
Fe02 C007 2.039(2) . ?
Fe02 C009 2.042(2) . ?
Fe02 C00A 2.052(2) . ?
Fe02 C00C 2.050(2) . ?
Fe02 C00D 2.061(2) . ?
Fe02 C00E 2.041(2) . ?
Fe02 C00J 2.047(2) . ?
C003 C009 1.422(3) . ?
C003 C00D 1.422(3) . ?
C004 C004 1.464(4) 2_666 ?
C004 C006 1.452(3) . ?
C004 C00E 1.435(3) . ?
C005 C005 1.464(4) 2_757 ?
C005 C00B 1.455(3) . ?
C005 C00N 1.434(3) . ?
C006 C00A 1.439(3) . ?
C006 C00L 1.438(3) . ?
C007 C009 1.427(3) . ?
C007 C00C 1.425(3) . ?
C008 C00H 1.413(3) . ?
C008 C00K 1.426(3) . ?
C00A C00J 1.412(3) . ?
C00B C00F 1.440(3) . ?
C00B C00P 1.438(3) . ?
C00C C00D 1.425(3) . ?
C00E C00J 1.427(3) . ?
C00F C00I 1.413(4) . ?
C00G C00K 1.418(4) . ?
C00G C00M 1.423(3) . ?
C00H C00M 1.423(3) . ?
C00I C00N 1.425(3) . ?
C00L C00O 1.199(4) . ?
C00P C00Q 1.190(4) . ?

loop_
_exptl_oxdiff_crystal_face_indexfrac_h
_exptl_oxdiff_crystal_face_indexfrac_k
_exptl_oxdiff_crystal_face_indexfrac_l
_exptl_oxdiff_crystal_face_x
_exptl_oxdiff_crystal_face_y
_exptl_oxdiff_crystal_face_z
4.4487 2.5249 5.5719 0.5359 0.0470 0.8430
3.4924 2.0786 -3.8363 0.8313 0.0643 -0.5520
-3.5337 -1.9839 -6.2703 -0.3334 -0.0312 -0.9423
-3.6774 -2.1836 3.6033 -0.8535 -0.0663 0.5168
1.0874 5.9768 0.2808 0.5142 0.8410 -0.1684
-1.0654 -5.9548 -0.2067 -0.5133 -0.8393 0.1791
-0.2129 5.1644 5.4680 0.0171 0.8053 0.5926
-2.3925 2.2809 -4.6425 0.0169 0.5393 -0.8420
-4.4242 3.4656 0.6826 -0.4718 0.8669 -0.1611
4.1420 -3.6856 -1.9393 0.4787 -0.8777 -0.0231
0.2731 -5.2712 -5.3031 -0.0229 -0.8266 -0.5623
2.4353 -2.2500 4.6504 -0.0091 -0.5377 0.8431
2.7602 -3.6840 -4.8096 0.4167 -0.7692 -0.4844
-4.1551 -0.6082 -5.4709 -0.3797 0.2268 -0.8969
4.6437 0.4803 4.9315 0.4703 -0.2825 0.8361
-3.5781 -0.8913 -6.0026 -0.2859 0.1405 -0.9479
-2.3655 -4.3901 2.3402 -0.7339 -0.5038 0.4556
